data_7223015
loop_
_publ_author_name
'Ye, Run-Ping'
'Zhang, Xin'
'Zhai, Ji-Quan'
'Qin, Ye-Yan'
'Zhang, Lei'
'Yao, Yuan-Gen'
'Zhang, Jian'

_publ_section_title
;
 N-donor ligands enhancing luminescence properties of seven Zn/Cd(ii) MOFs
 based on a large rigid \p-conjugated carboxylate ligand
;
_journal_issue 47
_journal_name_full CrystEngComm
_journal_page_first 9155
_journal_paper_doi 10.1039/C5CE01884F
_journal_volume 17
_journal_year 2015
_chemical_formula_moiety 'C28 H19 N3 O6 Zn, H2 O'
_chemical_formula_sum 'C28 H21 N3 O7 Zn'
_chemical_formula_weight 576.87
_chemical_name_systematic
; 
 ? 
;
_space_group_IT_number 14
_symmetry_cell_setting monoclinic
_symmetry_space_group_name_Hall '-P 2ybc'
_symmetry_space_group_name_H-M 'P 1 21/c 1'
_atom_sites_solution_hydrogens geom
_atom_sites_solution_primary direct
_atom_sites_solution_secondary difmap
_audit_creation_method SHELXL-97
_audit_update_record
;
2015-10-21 deposited with the CCDC.
2015-10-23 downloaded from the CCDC.
;
_cell_angle_alpha 90.00
_cell_angle_beta 92.244(4)
_cell_angle_gamma 90.00
_cell_formula_units_Z 4
_cell_length_a 9.5144(5)
_cell_length_b 18.7601(7)
_cell_length_c 13.7258(5)
_cell_measurement_reflns_used 5797
_cell_measurement_temperature 293(2)
_cell_measurement_theta_max 27.4817
_cell_measurement_theta_min 2.5586
_cell_volume 2448.05(18)
_computing_cell_refinement 'Bruker XSCANS'
_computing_data_collection 'Bruker XSCANS'
_computing_data_reduction 'Bruker SHELXTL'
_computing_molecular_graphics 'Bruker SHELXTL'
_computing_publication_material 'Bruker SHELXTL'
_computing_structure_refinement 'SHELXL-97 (Sheldrick, 1997)'
_computing_structure_solution 'SHELXS-97 (Sheldrick, 1990)'
_diffrn_ambient_temperature 293(2)
_diffrn_measured_fraction_theta_full 0.987
_diffrn_measured_fraction_theta_max 0.987
_diffrn_measurement_device_type 'Bruker P4'
_diffrn_measurement_method '\w scans'
_diffrn_radiation_monochromator graphite
_diffrn_radiation_source 'fine-focus sealed tube'
_diffrn_radiation_type MoK\a
_diffrn_radiation_wavelength 0.71073
_diffrn_reflns_av_R_equivalents 0.0192
_diffrn_reflns_av_sigmaI/netI 0.0189
_diffrn_reflns_limit_h_max 11
_diffrn_reflns_limit_h_min -11
_diffrn_reflns_limit_k_max 22
_diffrn_reflns_limit_k_min -22
_diffrn_reflns_limit_l_max 16
_diffrn_reflns_limit_l_min -15
_diffrn_reflns_number 15360
_diffrn_reflns_theta_full 25.00
_diffrn_reflns_theta_max 25.00
_diffrn_reflns_theta_min 2.78
_diffrn_standards_decay_% none
_diffrn_standards_interval_count none
_diffrn_standards_interval_time 0
_diffrn_standards_number none
_exptl_absorpt_coefficient_mu 1.059
_exptl_absorpt_correction_T_max 0.871
_exptl_absorpt_correction_T_min 0.496
_exptl_absorpt_correction_type multi-scan
_exptl_absorpt_process_details crystalclear
_exptl_crystal_colour colourless
_exptl_crystal_density_diffrn 1.565
_exptl_crystal_density_method 'not measured'
_exptl_crystal_description block
_exptl_crystal_F_000 1184.0
_exptl_crystal_size_max 0.89
_exptl_crystal_size_mid 0.56
_exptl_crystal_size_min 0.13
_refine_diff_density_max 0.595
_refine_diff_density_min -0.341
_refine_diff_density_rms 0.048
_refine_ls_extinction_method none
_refine_ls_goodness_of_fit_ref 1.049
_refine_ls_hydrogen_treatment mixed
_refine_ls_matrix_type full
_refine_ls_number_parameters 356
_refine_ls_number_reflns 4320
_refine_ls_number_restraints 0
_refine_ls_restrained_S_all 1.049
_refine_ls_R_factor_all 0.0344
_refine_ls_R_factor_gt 0.0306
_refine_ls_shift/su_max 0.001
_refine_ls_shift/su_mean 0.000
_refine_ls_structure_factor_coef Fsqd
_refine_ls_weighting_details 'calc w=1/[\s^2^(Fo^2^)+(0.0341P)^2^+1.6387P] where P=(Fo^2^+2Fc^2^)/3'
_refine_ls_weighting_scheme calc
_refine_ls_wR_factor_gt 0.0715
_refine_ls_wR_factor_ref 0.0741
_reflns_number_gt 3895
_reflns_number_total 4320
_reflns_threshold_expression >2sigma(I)
_cod_data_source_file c5ce01884f2.cif
_cod_data_source_block Compound-6
_cod_depositor_comments
;
The following automatic conversions were performed:

'_symmetry_cell_setting' value 'Monoclinic' changed to 'monoclinic'
according to
/usr/data/users/saulius/crontab/automatic-downloads/rss-feeds/RSC/lib/dictionaries/cif_core.dic
dictionary named 'cif_core.dic' version 2.4.2 from 2011-04-26.

Automatic conversion script
Id: cif_fix_values 3271 2015-04-21 07:52:19Z andrius 

 Adding full bibliography for 7223010--7223016.cif.
;
_cod_original_sg_symbol_H-M P2(1)/c
_cod_database_code 7223015

loop_
_symmetry_equiv_pos_as_xyz
'x, y, z'
'-x, y+1/2, -z+1/2'
'-x, -y, -z'
'x, -y-1/2, z-1/2'

loop_
_atom_site_label
_atom_site_type_symbol
_atom_site_fract_x
_atom_site_fract_y
_atom_site_fract_z
_atom_site_U_iso_or_equiv
_atom_site_adp_type
_atom_site_occupancy
_atom_site_symmetry_multiplicity
_atom_site_calc_flag
_atom_site_refinement_flags
Zn1 Zn 0.67197(2) 0.150733(12) 0.882347(17) 0.02627(9) Uani 1 1 d .
O1 O 0.58006(18) 0.08271(8) 0.79471(11) 0.0396(4) Uani 1 1 d .
O2 O 0.5800(2) -0.01157(9) 0.89276(14) 0.0641(6) Uani 1 1 d .
O2W O 0.57165(18) 0.12534(8) 1.01199(12) 0.0434(4) Uani 1 1 d .
H2WA H 0.5234 0.0860 1.0053 0.065 Uiso 1 1 d R
H2WB H 0.5140 0.1593 1.0273 0.065 Uiso 1 1 d R
O3 O 0.49558(18) -0.24961(8) 0.71989(12) 0.0429(4) Uani 1 1 d .
O4 O 0.35682(17) -0.24678(7) 0.58685(11) 0.0347(4) Uani 1 1 d .
O5 O 0.32566(18) 0.12931(8) 0.53040(12) 0.0395(4) Uani 1 1 d .
N1 N 0.28218(18) 0.00910(9) 0.49948(12) 0.0279(4) Uani 1 1 d .
N2 N 0.87306(19) 0.12318(9) 0.94104(13) 0.0302(4) Uani 1 1 d .
N3 N 0.81542(18) 0.17820(9) 0.76180(12) 0.0284(4) Uani 1 1 d .
C1 C 0.5589(2) 0.01750(11) 0.81243(16) 0.0325(5) Uani 1 1 d .
C2 C 0.4965(2) -0.02436(11) 0.72748(15) 0.0282(4) Uani 1 1 d .
C3 C 0.5007(2) -0.09844(11) 0.72787(16) 0.0297(5) Uani 1 1 d .
H3 H 0.5449 -0.1226 0.7797 0.036 Uiso 1 1 calc R
C4 C 0.4328(2) -0.21650(10) 0.65337(15) 0.0280(5) Uani 1 1 d .
C5 C 0.4385(2) -0.13606(10) 0.65060(15) 0.0257(4) Uani 1 1 d .
C6 C 0.3721(2) -0.09967(10) 0.57377(15) 0.0268(4) Uani 1 1 d .
H6 H 0.3318 -0.1251 0.5217 0.032 Uiso 1 1 calc R
C7 C 0.3649(2) -0.02559(10) 0.57358(15) 0.0258(4) Uani 1 1 d .
C8 C 0.4302(2) 0.01219(10) 0.65035(15) 0.0279(4) Uani 1 1 d .
H8 H 0.4294 0.0618 0.6500 0.033 Uiso 1 1 calc R
C9 C 0.2621(2) 0.08165(11) 0.48695(15) 0.0296(5) Uani 1 1 d .
C10 C 0.1440(2) 0.08933(11) 0.41429(15) 0.0304(5) Uani 1 1 d .
C11 C 0.0966(2) 0.02270(11) 0.38615(15) 0.0315(5) Uani 1 1 d .
C12 C 0.1877(2) -0.03285(11) 0.43455(16) 0.0330(5) Uani 1 1 d .
H12A H 0.1323 -0.0660 0.4713 0.040 Uiso 1 1 calc R
H12B H 0.2401 -0.0591 0.3871 0.040 Uiso 1 1 calc R
C13 C 0.0771(3) 0.15120(12) 0.38124(18) 0.0398(6) Uani 1 1 d .
H13 H 0.1116 0.1960 0.3987 0.048 Uiso 1 1 calc R
C14 C -0.0419(3) 0.14386(13) 0.32190(18) 0.0437(6) Uani 1 1 d .
H14 H -0.0895 0.1843 0.2994 0.052 Uiso 1 1 calc R
C15 C -0.0921(3) 0.07663(13) 0.29502(17) 0.0406(6) Uani 1 1 d .
H15 H -0.1737 0.0729 0.2558 0.049 Uiso 1 1 calc R
C16 C -0.0227(3) 0.01523(13) 0.32550(16) 0.0379(5) Uani 1 1 d .
H16 H -0.0549 -0.0295 0.3060 0.045 Uiso 1 1 calc R
C17 C 0.7856(3) 0.20388(11) 0.67328(16) 0.0352(5) Uani 1 1 d .
H17 H 0.6919 0.2114 0.6544 0.042 Uiso 1 1 calc R
C18 C 0.8890(3) 0.22007(13) 0.60719(17) 0.0435(6) Uani 1 1 d .
H18 H 0.8639 0.2376 0.5456 0.052 Uiso 1 1 calc R
C19 C 1.0275(3) 0.20984(13) 0.63392(18) 0.0446(6) Uani 1 1 d .
H19 H 1.0975 0.2214 0.5911 0.053 Uiso 1 1 calc R
C20 C 1.0634(2) 0.18178(12) 0.72632(17) 0.0368(5) Uani 1 1 d .
C21 C 1.2047(3) 0.16771(15) 0.7602(2) 0.0488(6) Uani 1 1 d .
H21 H 1.2783 0.1777 0.7197 0.059 Uiso 1 1 calc R
C22 C 1.2333(3) 0.14036(15) 0.8492(2) 0.0510(7) Uani 1 1 d .
H22 H 1.3264 0.1320 0.8693 0.061 Uiso 1 1 calc R
C23 C 1.1234(2) 0.12388(13) 0.91379(18) 0.0400(5) Uani 1 1 d .
C24 C 0.9832(2) 0.13716(11) 0.88365(16) 0.0296(5) Uani 1 1 d .
C25 C 0.9523(2) 0.16651(11) 0.78793(15) 0.0284(5) Uani 1 1 d .
C26 C 1.1478(3) 0.09483(15) 1.0069(2) 0.0519(7) Uani 1 1 d .
H26 H 1.2392 0.0855 1.0299 0.062 Uiso 1 1 calc R
C27 C 1.0375(3) 0.08036(16) 1.0637(2) 0.0551(7) Uani 1 1 d .
H27 H 1.0526 0.0606 1.1254 0.066 Uiso 1 1 calc R
C28 C 0.9010(3) 0.09554(14) 1.02839(17) 0.0434(6) Uani 1 1 d .
H28 H 0.8264 0.0858 1.0681 0.052 Uiso 1 1 calc R
O1W O 0.4074(2) 0.22692(9) 1.08961(14) 0.0550(5) Uani 1 1 d G
H1WA H 0.4366 0.2329 1.1484 0.083 Uiso 1 1 d G
H1WB H 0.4037 0.2670 1.0606 0.083 Uiso 1 1 d G

loop_
_atom_site_aniso_label
_atom_site_aniso_U_11
_atom_site_aniso_U_22
_atom_site_aniso_U_33
_atom_site_aniso_U_23
_atom_site_aniso_U_13
_atom_site_aniso_U_12
Zn1 0.02763(15) 0.01899(13) 0.03176(15) -0.00210(9) -0.00430(10) -0.00009(9)
O1 0.0560(11) 0.0233(8) 0.0385(9) 0.0004(6) -0.0115(8) -0.0126(7)
O2 0.1061(17) 0.0339(10) 0.0491(12) 0.0053(8) -0.0379(11) -0.0095(10)
O2W 0.0538(11) 0.0263(8) 0.0513(10) 0.0006(7) 0.0171(8) -0.0029(7)
O3 0.0508(10) 0.0248(8) 0.0518(10) 0.0063(7) -0.0133(8) 0.0039(7)
O4 0.0506(10) 0.0192(7) 0.0340(8) -0.0025(6) -0.0042(7) -0.0045(6)
O5 0.0530(10) 0.0210(8) 0.0436(10) 0.0011(7) -0.0097(8) -0.0040(7)
N1 0.0362(10) 0.0196(8) 0.0273(9) 0.0003(7) -0.0075(8) -0.0004(7)
N2 0.0307(10) 0.0303(9) 0.0293(10) 0.0009(7) -0.0024(8) 0.0035(7)
N3 0.0311(10) 0.0252(9) 0.0285(9) -0.0028(7) -0.0041(7) -0.0011(7)
C1 0.0358(12) 0.0239(11) 0.0369(13) -0.0010(9) -0.0117(10) 0.0014(9)
C2 0.0297(11) 0.0227(10) 0.0317(12) -0.0007(8) -0.0039(9) -0.0018(8)
C3 0.0331(12) 0.0223(10) 0.0333(12) 0.0028(8) -0.0058(9) 0.0009(8)
C4 0.0301(11) 0.0206(10) 0.0335(12) 0.0003(9) 0.0032(9) 0.0016(8)
C5 0.0272(11) 0.0207(10) 0.0289(11) 0.0000(8) -0.0006(8) 0.0007(8)
C6 0.0309(11) 0.0221(10) 0.0273(11) -0.0031(8) -0.0012(9) -0.0015(8)
C7 0.0281(11) 0.0226(10) 0.0265(10) 0.0005(8) -0.0004(8) -0.0004(8)
C8 0.0313(11) 0.0184(10) 0.0336(12) 0.0001(8) -0.0029(9) -0.0006(8)
C9 0.0390(12) 0.0222(10) 0.0276(11) 0.0030(8) 0.0023(9) 0.0007(9)
C10 0.0370(12) 0.0268(11) 0.0273(11) 0.0031(8) -0.0001(9) 0.0018(9)
C11 0.0380(13) 0.0288(11) 0.0276(11) 0.0008(9) -0.0011(9) 0.0031(9)
C12 0.0402(13) 0.0244(11) 0.0338(12) -0.0029(9) -0.0090(10) 0.0004(9)
C13 0.0510(15) 0.0274(12) 0.0407(13) 0.0070(10) -0.0023(11) 0.0038(10)
C14 0.0507(16) 0.0364(13) 0.0439(14) 0.0126(11) -0.0014(12) 0.0144(11)
C15 0.0370(13) 0.0519(15) 0.0323(12) 0.0062(11) -0.0045(10) 0.0074(11)
C16 0.0439(14) 0.0380(13) 0.0314(12) 0.0000(10) -0.0039(10) -0.0003(10)
C17 0.0437(13) 0.0291(11) 0.0320(12) -0.0018(9) -0.0087(10) 0.0023(10)
C18 0.0629(17) 0.0383(13) 0.0291(12) 0.0023(10) 0.0002(11) -0.0001(12)
C19 0.0530(16) 0.0423(14) 0.0392(14) 0.0005(11) 0.0130(12) -0.0084(12)
C20 0.0372(13) 0.0333(12) 0.0404(13) -0.0035(10) 0.0068(10) -0.0059(10)
C21 0.0306(13) 0.0605(17) 0.0560(17) -0.0026(13) 0.0098(12) -0.0068(12)
C22 0.0249(13) 0.0682(18) 0.0597(18) -0.0020(14) -0.0012(12) 0.0020(12)
C23 0.0305(12) 0.0458(14) 0.0430(14) -0.0030(11) -0.0055(10) 0.0046(10)
C24 0.0277(11) 0.0279(11) 0.0329(12) -0.0045(9) -0.0023(9) 0.0024(8)
C25 0.0298(11) 0.0228(10) 0.0325(12) -0.0056(8) 0.0001(9) -0.0030(8)
C26 0.0375(14) 0.0649(18) 0.0523(16) 0.0032(13) -0.0121(12) 0.0155(13)
C27 0.0511(17) 0.075(2) 0.0386(15) 0.0132(13) -0.0079(12) 0.0187(14)
C28 0.0433(14) 0.0518(15) 0.0350(13) 0.0090(11) 0.0015(11) 0.0106(11)
O1W 0.0769(14) 0.0420(10) 0.0466(11) 0.0032(8) 0.0074(10) 0.0179(10)

loop_
_atom_type_symbol
_atom_type_description
_atom_type_scat_dispersion_real
_atom_type_scat_dispersion_imag
_atom_type_scat_source
C C 0.0033 0.0016 'International Tables Vol C Tables 4.2.6.8 and 6.1.1.4'
H H 0.0000 0.0000 'International Tables Vol C Tables 4.2.6.8 and 6.1.1.4'
N N 0.0061 0.0033 'International Tables Vol C Tables 4.2.6.8 and 6.1.1.4'
O O 0.0106 0.0060 'International Tables Vol C Tables 4.2.6.8 and 6.1.1.4'
Zn Zn 0.2839 1.4301 'International Tables Vol C Tables 4.2.6.8 and 6.1.1.4'

loop_
_geom_angle_atom_site_label_1
_geom_angle_atom_site_label_2
_geom_angle_atom_site_label_3
_geom_angle
_geom_angle_site_symmetry_1
_geom_angle_site_symmetry_3
O1 Zn1 O4 134.86(7) . 2_656
O1 Zn1 O2W 99.61(7) . .
O4 Zn1 O2W 88.18(6) 2_656 .
O1 Zn1 N2 117.11(7) . .
O4 Zn1 N2 106.61(7) 2_656 .
O2W Zn1 N2 93.22(7) . .
O1 Zn1 N3 88.07(7) . .
O4 Zn1 N3 91.58(6) 2_656 .
O2W Zn1 N3 169.38(7) . .
N2 Zn1 N3 76.67(7) . .
C1 O1 Zn1 126.07(14) . .
Zn1 O2W H2WA 110.9 . .
Zn1 O2W H2WB 110.4 . .
H2WA O2W H2WB 108.0 . .
C4 O4 Zn1 110.92(13) . 2_646
C9 N1 C7 127.58(17) . .
C9 N1 C12 111.90(17) . .
C7 N1 C12 119.86(16) . .
C28 N2 C24 117.89(19) . .
C28 N2 Zn1 126.06(16) . .
C24 N2 Zn1 116.03(14) . .
C17 N3 C25 118.01(19) . .
C17 N3 Zn1 130.06(15) . .
C25 N3 Zn1 111.93(13) . .
O2 C1 O1 125.1(2) . .
O2 C1 C2 120.26(19) . .
O1 C1 C2 114.57(19) . .
C3 C2 C8 120.49(19) . .
C3 C2 C1 120.49(19) . .
C8 C2 C1 118.98(18) . .
C5 C3 C2 119.64(19) . .
C5 C3 H3 120.2 . .
C2 C3 H3 120.2 . .
O3 C4 O4 123.22(19) . .
O3 C4 C5 120.19(19) . .
O4 C4 C5 116.54(18) . .
C3 C5 C6 119.91(18) . .
C3 C5 C4 120.25(18) . .
C6 C5 C4 119.66(18) . .
C5 C6 C7 120.91(19) . .
C5 C6 H6 119.5 . .
C7 C6 H6 119.5 . .
C6 C7 C8 119.04(19) . .
C6 C7 N1 119.02(18) . .
C8 C7 N1 121.75(17) . .
C2 C8 C7 119.96(18) . .
C2 C8 H8 120.0 . .
C7 C8 H8 120.0 . .
O5 C9 N1 126.6(2) . .
O5 C9 C10 127.30(19) . .
N1 C9 C10 106.09(18) . .
C11 C10 C13 121.6(2) . .
C11 C10 C9 109.39(18) . .
C13 C10 C9 128.8(2) . .
C10 C11 C16 120.7(2) . .
C10 C11 C12 109.25(19) . .
C16 C11 C12 130.0(2) . .
N1 C12 C11 103.09(16) . .
N1 C12 H12A 111.1 . .
C11 C12 H12A 111.1 . .
N1 C12 H12B 111.1 . .
C11 C12 H12B 111.1 . .
H12A C12 H12B 109.1 . .
C14 C13 C10 117.7(2) . .
C14 C13 H13 121.1 . .
C10 C13 H13 121.1 . .
C13 C14 C15 120.9(2) . .
C13 C14 H14 119.6 . .
C15 C14 H14 119.6 . .
C16 C15 C14 121.3(2) . .
C16 C15 H15 119.4 . .
C14 C15 H15 119.4 . .
C15 C16 C11 117.8(2) . .
C15 C16 H16 121.1 . .
C11 C16 H16 121.1 . .
N3 C17 C18 122.9(2) . .
N3 C17 H17 118.6 . .
C18 C17 H17 118.6 . .
C19 C18 C17 119.4(2) . .
C19 C18 H18 120.3 . .
C17 C18 H18 120.3 . .
C18 C19 C20 119.5(2) . .
C18 C19 H19 120.2 . .
C20 C19 H19 120.2 . .
C19 C20 C25 117.2(2) . .
C19 C20 C21 123.8(2) . .
C25 C20 C21 119.0(2) . .
C22 C21 C20 121.4(2) . .
C22 C21 H21 119.3 . .
C20 C21 H21 119.3 . .
C21 C22 C23 121.2(2) . .
C21 C22 H22 119.4 . .
C23 C22 H22 119.4 . .
C26 C23 C24 117.4(2) . .
C26 C23 C22 123.4(2) . .
C24 C23 C22 119.2(2) . .
N2 C24 C23 122.7(2) . .
N2 C24 C25 117.80(19) . .
C23 C24 C25 119.5(2) . .
N3 C25 C20 123.0(2) . .
N3 C25 C24 117.48(18) . .
C20 C25 C24 119.6(2) . .
C27 C26 C23 119.8(2) . .
C27 C26 H26 120.1 . .
C23 C26 H26 120.1 . .
C26 C27 C28 119.2(2) . .
C26 C27 H27 120.4 . .
C28 C27 H27 120.4 . .
N2 C28 C27 123.0(2) . .
N2 C28 H28 118.5 . .
C27 C28 H28 118.5 . .
H1WA O1W H1WB 109.4 . .

loop_
_geom_bond_atom_site_label_1
_geom_bond_atom_site_label_2
_geom_bond_distance
_geom_bond_site_symmetry_2
Zn1 O1 1.9385(15) .
Zn1 O4 1.9898(14) 2_656
Zn1 O2W 2.1066(16) .
Zn1 N2 2.1109(18) .
Zn1 N3 2.2457(17) .
O1 C1 1.265(3) .
O2 C1 1.239(3) .
O2W H2WA 0.8719 .
O2W H2WB 0.8715 .
O3 C4 1.238(3) .
O4 C4 1.276(3) .
O4 Zn1 1.9898(14) 2_646
O5 C9 1.222(3) .
N1 C9 1.384(3) .
N1 C7 1.419(3) .
N1 C12 1.469(3) .
N2 C28 1.324(3) .
N2 C24 1.361(3) .
N3 C17 1.327(3) .
N3 C25 1.355(3) .
C1 C2 1.508(3) .
C2 C3 1.390(3) .
C2 C8 1.392(3) .
C3 C5 1.387(3) .
C3 H3 0.9300 .
C4 C5 1.511(3) .
C5 C6 1.388(3) .
C6 C7 1.391(3) .
C6 H6 0.9300 .
C7 C8 1.396(3) .
C8 H8 0.9300 .
C9 C10 1.480(3) .
C10 C11 1.379(3) .
C10 C13 1.392(3) .
C11 C16 1.388(3) .
C11 C12 1.495(3) .
C12 H12A 0.9700 .
C12 H12B 0.9700 .
C13 C14 1.375(4) .
C13 H13 0.9300 .
C14 C15 1.393(3) .
C14 H14 0.9300 .
C15 C16 1.384(3) .
C15 H15 0.9300 .
C16 H16 0.9300 .
C17 C18 1.398(3) .
C17 H17 0.9300 .
C18 C19 1.368(4) .
C18 H18 0.9300 .
C19 C20 1.403(3) .
C19 H19 0.9300 .
C20 C25 1.408(3) .
C20 C21 1.429(4) .
C21 C22 1.343(4) .
C21 H21 0.9300 .
C22 C23 1.431(4) .
C22 H22 0.9300 .
C23 C26 1.401(4) .
C23 C24 1.404(3) .
C24 C25 1.444(3) .
C26 C27 1.359(4) .
C26 H26 0.9300 .
C27 C28 1.397(4) .
C27 H27 0.9300 .
C28 H28 0.9300 .
O1W H1WA 0.8501 .
O1W H1WB 0.8500 .

loop_
_geom_torsion_atom_site_label_1
_geom_torsion_atom_site_label_2
_geom_torsion_atom_site_label_3
_geom_torsion_atom_site_label_4
_geom_torsion
_geom_torsion_site_symmetry_1
O4 Zn1 O1 C1 -142.40(18) 2_656
O2W Zn1 O1 C1 -45.3(2) .
N2 Zn1 O1 C1 53.3(2) .
N3 Zn1 O1 C1 127.30(19) .
O1 Zn1 N2 C28 -98.5(2) .
O4 Zn1 N2 C28 93.1(2) 2_656
O2W Zn1 N2 C28 4.1(2) .
N3 Zn1 N2 C28 -179.2(2) .
O1 Zn1 N2 C24 83.29(16) .
O4 Zn1 N2 C24 -85.13(15) 2_656
O2W Zn1 N2 C24 -174.19(15) .
N3 Zn1 N2 C24 2.51(14) .
O1 Zn1 N3 C17 60.01(18) .
O4 Zn1 N3 C17 -74.83(18) 2_656
O2W Zn1 N3 C17 -163.4(3) .
N2 Zn1 N3 C17 178.47(19) .
O1 Zn1 N3 C25 -120.88(14) .
O4 Zn1 N3 C25 104.28(14) 2_656
O2W Zn1 N3 C25 15.7(4) .
N2 Zn1 N3 C25 -2.42(13) .
Zn1 O1 C1 O2 8.3(4) .
Zn1 O1 C1 C2 -174.77(14) .
O2 C1 C2 C3 -19.3(3) .
O1 C1 C2 C3 163.6(2) .
O2 C1 C2 C8 158.3(2) .
O1 C1 C2 C8 -18.8(3) .
C8 C2 C3 C5 0.2(3) .
C1 C2 C3 C5 177.77(19) .
Zn1 O4 C4 O3 9.6(3) 2_646
Zn1 O4 C4 C5 -167.69(14) 2_646
C2 C3 C5 C6 -0.3(3) .
C2 C3 C5 C4 -175.53(19) .
O3 C4 C5 C3 -7.2(3) .
O4 C4 C5 C3 170.25(19) .
O3 C4 C5 C6 177.6(2) .
O4 C4 C5 C6 -5.0(3) .
C3 C5 C6 C7 -1.0(3) .
C4 C5 C6 C7 174.26(18) .
C5 C6 C7 C8 2.4(3) .
C5 C6 C7 N1 -172.74(18) .
C9 N1 C7 C6 -179.9(2) .
C12 N1 C7 C6 10.1(3) .
C9 N1 C7 C8 5.1(3) .
C12 N1 C7 C8 -164.84(19) .
C3 C2 C8 C7 1.2(3) .
C1 C2 C8 C7 -176.40(19) .
C6 C7 C8 C2 -2.5(3) .
N1 C7 C8 C2 172.49(19) .
C7 N1 C9 O5 9.7(4) .
C12 N1 C9 O5 -179.7(2) .
C7 N1 C9 C10 -167.57(18) .
C12 N1 C9 C10 3.0(2) .
O5 C9 C10 C11 -176.9(2) .
N1 C9 C10 C11 0.4(2) .
O5 C9 C10 C13 -1.9(4) .
N1 C9 C10 C13 175.4(2) .
C13 C10 C11 C16 -1.7(3) .
C9 C10 C11 C16 173.7(2) .
C13 C10 C11 C12 -179.0(2) .
C9 C10 C11 C12 -3.6(2) .
C9 N1 C12 C11 -5.0(2) .
C7 N1 C12 C11 166.42(17) .
C10 C11 C12 N1 5.1(2) .
C16 C11 C12 N1 -171.8(2) .
C11 C10 C13 C14 2.3(4) .
C9 C10 C13 C14 -172.2(2) .
C10 C13 C14 C15 -0.8(4) .
C13 C14 C15 C16 -1.2(4) .
C14 C15 C16 C11 1.8(3) .
C10 C11 C16 C15 -0.3(3) .
C12 C11 C16 C15 176.3(2) .
C25 N3 C17 C18 -0.9(3) .
Zn1 N3 C17 C18 178.18(16) .
N3 C17 C18 C19 -0.5(4) .
C17 C18 C19 C20 1.4(4) .
C18 C19 C20 C25 -1.0(3) .
C18 C19 C20 C21 178.6(2) .
C19 C20 C21 C22 -179.6(3) .
C25 C20 C21 C22 0.0(4) .
C20 C21 C22 C23 0.3(4) .
C21 C22 C23 C26 179.5(3) .
C21 C22 C23 C24 -0.5(4) .
C28 N2 C24 C23 -0.4(3) .
Zn1 N2 C24 C23 177.98(17) .
C28 N2 C24 C25 179.3(2) .
Zn1 N2 C24 C25 -2.3(2) .
C26 C23 C24 N2 0.2(3) .
C22 C23 C24 N2 -179.7(2) .
C26 C23 C24 C25 -179.5(2) .
C22 C23 C24 C25 0.6(3) .
C17 N3 C25 C20 1.4(3) .
Zn1 N3 C25 C20 -177.86(16) .
C17 N3 C25 C24 -178.73(18) .
Zn1 N3 C25 C24 2.0(2) .
C19 C20 C25 N3 -0.5(3) .
C21 C20 C25 N3 180.0(2) .
C19 C20 C25 C24 179.6(2) .
C21 C20 C25 C24 0.1(3) .
N2 C24 C25 N3 0.0(3) .
C23 C24 C25 N3 179.76(19) .
N2 C24 C25 C20 179.96(19) .
C23 C24 C25 C20 -0.3(3) .
C24 C23 C26 C27 0.4(4) .
C22 C23 C26 C27 -179.7(3) .
C23 C26 C27 C28 -0.7(4) .
C24 N2 C28 C27 0.1(4) .
Zn1 N2 C28 C27 -178.2(2) .
C26 C27 C28 N2 0.5(4) .
